data_4338731
loop_
_publ_author_name
'Hartley, Jennifer M.'
'Ip, Chung-Man'
'Forrest, Gregory C. H.'
'Singh, Kuldip'
'Gurman, Stephen J.'
'Ryder, Karl S.'
'Abbott, Andrew P.'
'Frisch, Gero'

_publ_section_title
;
 EXAFS Study into the Speciation of Metal Salts Dissolved in Ionic Liquids
 and Deep Eutectic Solvents.
;
_journal_issue 12
_journal_name_full 'Inorganic chemistry'
_journal_page_first 6280
_journal_page_last 6288
_journal_paper_doi 10.1021/ic500824r
_journal_volume 53
_journal_year 2014
_chemical_formula_moiety 'C26 H22 N4 Ni O2, 2(C2 H6 O2), 2(Cl)'
_chemical_formula_sum 'C30 H34 Cl2 N4 Ni O6'
_chemical_formula_weight 676.22
_chemical_name_systematic
; 
 ? 
;
_space_group_IT_number 2
_symmetry_cell_setting triclinic
_symmetry_space_group_name_Hall '-P 1'
_symmetry_space_group_name_H-M 'P -1'
_atom_sites_solution_hydrogens geom
_atom_sites_solution_primary direct
_atom_sites_solution_secondary difmap
_audit_creation_method SHELXL-97
_cell_angle_alpha 63.674(4)
_cell_angle_beta 63.441(4)
_cell_angle_gamma 60.698(5)
_cell_formula_units_Z 2
_cell_length_a 12.133(3)
_cell_length_b 12.283(3)
_cell_length_c 13.281(3)
_cell_measurement_reflns_used 732
_cell_measurement_temperature 150(2)
_cell_measurement_theta_max 23.324
_cell_measurement_theta_min 2.257
_cell_volume 1478.5(6)
_computing_cell_refinement 'Bruker SMART'
_computing_data_collection 'Bruker SMART'
_computing_data_reduction 'Bruker SHELXTL'
_computing_molecular_graphics 'Bruker SHELXTL'
_computing_publication_material 'Bruker SHELXTL'
_computing_structure_refinement 'SHELXL-97 (Sheldrick, 1997)'
_computing_structure_solution 'SHELXS-97 (Sheldrick, 1990)'
_diffrn_ambient_temperature 150(2)
_diffrn_measured_fraction_theta_full 0.993
_diffrn_measured_fraction_theta_max 0.993
_diffrn_measurement_device_type 'Bruker Apex 2000 CCD area detector'
_diffrn_measurement_method 'phi and omega scans'
_diffrn_radiation_monochromator graphite
_diffrn_radiation_source 'fine-focus sealed tube'
_diffrn_radiation_type MoK\a
_diffrn_radiation_wavelength 0.71073
_diffrn_reflns_av_R_equivalents 0.1073
_diffrn_reflns_av_sigmaI/netI 0.1849
_diffrn_reflns_limit_h_max 14
_diffrn_reflns_limit_h_min -14
_diffrn_reflns_limit_k_max 14
_diffrn_reflns_limit_k_min -14
_diffrn_reflns_limit_l_max 15
_diffrn_reflns_limit_l_min -15
_diffrn_reflns_number 10837
_diffrn_reflns_theta_full 25.00
_diffrn_reflns_theta_max 25.00
_diffrn_reflns_theta_min 1.79
_exptl_absorpt_coefficient_mu 0.888
_exptl_absorpt_correction_T_max 0.862
_exptl_absorpt_correction_T_min 0.472
_exptl_absorpt_correction_type empirical
_exptl_absorpt_process_details
;
absorption correction based on 2285 reflections(SADABS);Rint 0.1165 before
correction and 0.0476 after.
;
_exptl_crystal_colour purple
_exptl_crystal_density_diffrn 1.519
_exptl_crystal_density_method 'not measured'
_exptl_crystal_description needle
_exptl_crystal_F_000 704
_exptl_crystal_size_max 0.17
_exptl_crystal_size_mid 0.08
_exptl_crystal_size_min 0.05
_refine_diff_density_max 0.870
_refine_diff_density_min -0.571
_refine_diff_density_rms 0.114
_refine_ls_extinction_method none
_refine_ls_goodness_of_fit_ref 0.887
_refine_ls_hydrogen_treatment constr
_refine_ls_matrix_type full
_refine_ls_number_parameters 391
_refine_ls_number_reflns 5170
_refine_ls_number_restraints 0
_refine_ls_restrained_S_all 0.887
_refine_ls_R_factor_all 0.1242
_refine_ls_R_factor_gt 0.0725
_refine_ls_shift/su_max 0.000
_refine_ls_shift/su_mean 0.000
_refine_ls_structure_factor_coef Fsqd
_refine_ls_weighting_details 'calc w=1/[\s^2^(Fo^2^)+(0.0370P)^2^+0.0000P] where P=(Fo^2^+2Fc^2^)/3'
_refine_ls_weighting_scheme calc
_refine_ls_wR_factor_gt 0.1295
_refine_ls_wR_factor_ref 0.1458
_reflns_number_gt 2882
_reflns_number_total 5170
_reflns_threshold_expression >2sigma(I)
_cod_data_source_file ic500824r_si_001.cif
_cod_data_source_block 12092
_cod_depositor_comments
;
The following automatic conversions were performed:

'_symmetry_cell_setting' value 'Triclinic' changed to 'triclinic'
according to
/usr/data/users/saulius/crontab/automatic-downloads/rss-feeds/ACS/lib/dictionaries/cif_core.dic
dictionary named 'cif_core.dic' version 2.4.2 from 2011-04-26.

Automatic conversion script
Id: cif_fix_values 2281 2013-09-26 08:29:07Z andrius 

 Adding full bibliography for 4338731.cif.
;
_cod_original_sg_symbol_H-M P-1
_cod_database_code 4338731

loop_
_symmetry_equiv_pos_as_xyz
'x, y, z'
'-x, -y, -z'

loop_
_atom_site_label
_atom_site_type_symbol
_atom_site_fract_x
_atom_site_fract_y
_atom_site_fract_z
_atom_site_U_iso_or_equiv
_atom_site_adp_type
_atom_site_occupancy
_atom_site_symmetry_multiplicity
_atom_site_calc_flag
_atom_site_refinement_flags
Ni1 Ni 0.73091(8) 0.77252(8) 0.75126(7) 0.0196(2) Uani 1 1 d .
O1 O 0.6510(4) 0.9613(4) 0.7628(3) 0.0233(10) Uani 1 1 d .
H1 H 0.6737 0.9802 0.7973 0.028 Uiso 1 1 d R
O2 O 0.5439(4) 0.8405(4) 0.7349(3) 0.0232(10) Uani 1 1 d .
H2 H 0.5358 0.8061 0.6885 0.028 Uiso 1 1 d R
N1 N 0.6596(5) 0.6873(5) 0.9301(4) 0.0195(12) Uani 1 1 d .
N2 N 0.7705(4) 0.5901(5) 0.7476(4) 0.0215(12) Uani 1 1 d .
N3 N 0.9102(5) 0.7430(5) 0.7593(4) 0.0216(12) Uani 1 1 d .
N4 N 0.8242(5) 0.8365(4) 0.5723(4) 0.0176(11) Uani 1 1 d .
C1 C 0.5095(6) 1.0205(6) 0.7842(6) 0.0283(16) Uani 1 1 d .
H1A H 0.4803 1.1167 0.7608 0.034 Uiso 1 1 calc R
H1B H 0.4635 0.9898 0.8685 0.034 Uiso 1 1 calc R
C2 C 0.4800(6) 0.9791(6) 0.7100(5) 0.0290(16) Uani 1 1 d .
H2A H 0.3834 1.0043 0.7298 0.035 Uiso 1 1 calc R
H2B H 0.5141 1.0216 0.6255 0.035 Uiso 1 1 calc R
C3 C 0.6018(6) 0.7382(6) 1.0195(5) 0.0227(15) Uani 1 1 d .
H3 H 0.5959 0.8238 1.0042 0.027 Uiso 1 1 calc R
C4 C 0.5494(6) 0.6705(6) 1.1350(5) 0.0285(16) Uani 1 1 d .
H4 H 0.5079 0.7103 1.1964 0.034 Uiso 1 1 calc R
C5 C 0.5588(6) 0.5464(6) 1.1585(5) 0.0246(15) Uani 1 1 d .
H5 H 0.5247 0.4989 1.2366 0.030 Uiso 1 1 calc R
C6 C 0.6187(6) 0.4903(6) 1.0674(5) 0.0209(14) Uani 1 1 d .
C7 C 0.6660(5) 0.5645(6) 0.9540(5) 0.0179(14) Uani 1 1 d .
C8 C 0.7253(6) 0.5134(6) 0.8568(5) 0.0191(14) Uani 1 1 d .
C9 C 0.8228(6) 0.5439(6) 0.6575(5) 0.0269(16) Uani 1 1 d .
H9 H 0.8557 0.5965 0.5819 0.032 Uiso 1 1 calc R
C10 C 0.8327(6) 0.4227(6) 0.6663(5) 0.0270(16) Uani 1 1 d .
H10 H 0.8707 0.3938 0.5984 0.032 Uiso 1 1 calc R
C11 C 0.7863(6) 0.3452(6) 0.7755(6) 0.0291(16) Uani 1 1 d .
H11 H 0.7918 0.2621 0.7833 0.035 Uiso 1 1 calc R
C12 C 0.7314(6) 0.3882(6) 0.8745(5) 0.0245(15) Uani 1 1 d .
C13 C 0.6818(6) 0.3154(6) 0.9906(6) 0.0274(16) Uani 1 1 d .
H13 H 0.6863 0.2309 1.0038 0.033 Uiso 1 1 calc R
C14 C 0.6284(6) 0.3635(6) 1.0826(5) 0.0263(16) Uani 1 1 d .
H14 H 0.5966 0.3119 1.1592 0.032 Uiso 1 1 calc R
C15 C 0.9506(6) 0.7019(6) 0.8516(5) 0.0273(16) Uani 1 1 d .
H15 H 0.8931 0.6764 0.9273 0.033 Uiso 1 1 calc R
C16 C 1.0727(7) 0.6935(6) 0.8450(6) 0.0312(17) Uani 1 1 d .
H16 H 1.0971 0.6639 0.9141 0.037 Uiso 1 1 calc R
C17 C 1.1563(7) 0.7294(6) 0.7359(6) 0.0309(17) Uani 1 1 d .
H17 H 1.2407 0.7228 0.7285 0.037 Uiso 1 1 calc R
C18 C 1.1177(6) 0.7753(5) 0.6360(5) 0.0215(15) Uani 1 1 d .
C19 C 0.9944(6) 0.7810(5) 0.6507(5) 0.0202(14) Uani 1 1 d .
C20 C 0.9451(6) 0.8301(5) 0.5527(5) 0.0165(14) Uani 1 1 d .
C21 C 0.7788(6) 0.8857(6) 0.4810(5) 0.0262(15) Uani 1 1 d .
H21 H 0.6930 0.8903 0.4948 0.031 Uiso 1 1 calc R
C22 C 0.8511(6) 0.9309(6) 0.3662(5) 0.0229(15) Uani 1 1 d .
H22 H 0.8151 0.9649 0.3032 0.028 Uiso 1 1 calc R
C23 C 0.9738(6) 0.9259(6) 0.3447(5) 0.0266(16) Uani 1 1 d .
H23 H 1.0231 0.9590 0.2670 0.032 Uiso 1 1 calc R
C24 C 1.0273(6) 0.8708(5) 0.4394(5) 0.0191(14) Uani 1 1 d .
C25 C 1.1544(6) 0.8636(6) 0.4248(6) 0.0249(15) Uani 1 1 d .
H25 H 1.2093 0.8915 0.3483 0.030 Uiso 1 1 calc R
C26 C 1.1968(6) 0.8174(6) 0.5190(5) 0.0246(15) Uani 1 1 d .
H26 H 1.2820 0.8125 0.5074 0.030 Uiso 1 1 calc R
Cl1 Cl 0.72958(16) 0.01844(16) 0.91177(13) 0.0307(4) Uani 1 1 d .
Cl2 Cl 0.49617(16) 0.76217(16) 0.58029(14) 0.0319(4) Uani 1 1 d .
C27 C 0.8352(8) 0.6691(8) 0.3006(7) 0.056(2) Uani 1 1 d .
H27A H 0.8929 0.7142 0.2841 0.068 Uiso 1 1 calc R
H27B H 0.7439 0.7177 0.3415 0.068 Uiso 1 1 calc R
C28 C 0.8381(7) 0.6673(8) 0.1883(7) 0.051(2) Uani 1 1 d .
H28A H 0.7745 0.6291 0.2043 0.062 Uiso 1 1 calc R
H28B H 0.8112 0.7576 0.1365 0.062 Uiso 1 1 calc R
O3 O 0.8801(5) 0.5374(5) 0.3753(5) 0.0602(16) Uani 1 1 d .
H3A H 0.8183 0.5087 0.4091 0.090 Uiso 1 1 calc R
O4 O 0.9660(6) 0.5935(6) 0.1314(5) 0.0739(18) Uani 1 1 d .
H4A H 0.9880 0.5165 0.1749 0.111 Uiso 1 1 calc R
C29 C 0.9833(7) 0.9407(6) 0.0392(6) 0.0370(19) Uani 1 1 d .
H29A H 1.0090 0.8841 -0.0083 0.044 Uiso 1 1 calc R
H29B H 1.0341 0.8910 0.0969 0.044 Uiso 1 1 calc R
O5 O 0.8445(5) 0.9748(5) 0.1005(4) 0.0462(13) Uani 1 1 d .
H5A H 0.8028 0.9951 0.0546 0.069 Uiso 1 1 calc R
C30 C 0.5547(6) 0.5244(7) 0.4561(5) 0.040(2) Uani 1 1 d .
H30A H 0.6060 0.4765 0.3962 0.048 Uiso 1 1 calc R
H30B H 0.5166 0.6181 0.4157 0.048 Uiso 1 1 calc R
O6 O 0.6396(5) 0.5061(5) 0.5137(5) 0.0508(14) Uani 1 1 d .
H6 H 0.6112 0.5717 0.5361 0.076 Uiso 1 1 calc R

loop_
_atom_site_aniso_label
_atom_site_aniso_U_11
_atom_site_aniso_U_22
_atom_site_aniso_U_33
_atom_site_aniso_U_23
_atom_site_aniso_U_13
_atom_site_aniso_U_12
Ni1 0.0192(5) 0.0217(5) 0.0166(4) -0.0052(3) -0.0047(3) -0.0074(4)
O1 0.024(3) 0.032(3) 0.022(2) -0.012(2) -0.0028(19) -0.015(2)
O2 0.020(2) 0.024(3) 0.030(3) -0.011(2) -0.007(2) -0.008(2)
N1 0.018(3) 0.028(3) 0.015(3) -0.005(2) -0.003(2) -0.013(3)
N2 0.014(3) 0.031(3) 0.019(3) -0.009(2) -0.004(2) -0.006(2)
N3 0.020(3) 0.024(3) 0.017(3) -0.005(2) -0.006(2) -0.005(2)
N4 0.015(3) 0.025(3) 0.014(3) -0.005(2) -0.001(2) -0.011(2)
C1 0.017(4) 0.028(4) 0.039(4) -0.011(3) -0.009(3) -0.006(3)
C2 0.025(4) 0.030(4) 0.031(4) -0.009(3) -0.006(3) -0.011(3)
C3 0.024(4) 0.024(4) 0.019(4) -0.004(3) -0.008(3) -0.008(3)
C4 0.032(4) 0.042(5) 0.020(4) -0.012(3) -0.003(3) -0.020(4)
C5 0.022(4) 0.027(4) 0.016(3) -0.001(3) -0.003(3) -0.010(3)
C6 0.018(4) 0.021(4) 0.025(4) -0.004(3) -0.010(3) -0.008(3)
C7 0.015(3) 0.020(4) 0.021(4) -0.008(3) -0.005(3) -0.007(3)
C8 0.013(3) 0.018(3) 0.021(3) -0.005(3) -0.007(3) 0.000(3)
C9 0.024(4) 0.035(4) 0.020(4) -0.010(3) -0.007(3) -0.007(3)
C10 0.029(4) 0.025(4) 0.028(4) -0.014(3) -0.007(3) -0.007(3)
C11 0.031(4) 0.018(4) 0.042(4) -0.006(3) -0.016(3) -0.010(3)
C12 0.023(4) 0.017(4) 0.031(4) -0.011(3) -0.009(3) -0.002(3)
C13 0.025(4) 0.017(4) 0.036(4) 0.000(3) -0.015(3) -0.007(3)
C14 0.025(4) 0.033(4) 0.014(3) 0.004(3) -0.005(3) -0.016(3)
C15 0.032(4) 0.029(4) 0.017(4) -0.001(3) -0.010(3) -0.010(3)
C16 0.035(4) 0.032(4) 0.029(4) -0.005(3) -0.019(4) -0.009(4)
C17 0.028(4) 0.029(4) 0.039(4) -0.012(3) -0.013(4) -0.007(3)
C18 0.023(4) 0.014(3) 0.024(4) -0.006(3) -0.011(3) 0.000(3)
C19 0.024(4) 0.015(3) 0.021(4) -0.008(3) -0.005(3) -0.006(3)
C20 0.019(4) 0.009(3) 0.019(3) -0.007(3) -0.006(3) 0.001(3)
C21 0.023(4) 0.030(4) 0.028(4) -0.011(3) -0.006(3) -0.010(3)
C22 0.027(4) 0.030(4) 0.015(3) -0.006(3) -0.008(3) -0.012(3)
C23 0.034(4) 0.025(4) 0.019(4) -0.005(3) 0.000(3) -0.017(3)
C24 0.025(4) 0.015(3) 0.015(3) -0.004(3) -0.001(3) -0.011(3)
C25 0.019(4) 0.023(4) 0.026(4) -0.008(3) 0.001(3) -0.009(3)
C26 0.017(4) 0.022(4) 0.030(4) -0.011(3) -0.003(3) -0.004(3)
Cl1 0.0327(10) 0.0416(11) 0.0250(9) -0.0120(8) -0.0062(8) -0.0186(9)
Cl2 0.0363(11) 0.0390(11) 0.0278(10) -0.0076(8) -0.0121(8) -0.0185(9)
C27 0.054(6) 0.049(6) 0.061(6) -0.015(5) -0.019(5) -0.013(5)
C28 0.042(5) 0.055(6) 0.053(5) -0.027(4) -0.012(4) -0.007(4)
O3 0.046(4) 0.072(4) 0.052(4) -0.008(3) -0.015(3) -0.022(3)
O4 0.091(5) 0.061(4) 0.051(4) -0.015(3) -0.015(3) -0.021(4)
C29 0.028(4) 0.035(5) 0.043(5) -0.014(4) -0.017(4) 0.000(4)
O5 0.040(3) 0.064(4) 0.032(3) -0.004(3) -0.011(2) -0.024(3)
C30 0.038(5) 0.061(5) 0.029(4) -0.015(4) -0.015(4) -0.017(4)
O6 0.055(4) 0.055(4) 0.055(4) -0.020(3) -0.017(3) -0.024(3)

loop_
_atom_type_symbol
_atom_type_description
_atom_type_scat_dispersion_real
_atom_type_scat_dispersion_imag
_atom_type_scat_source
C C 0.0033 0.0016 'International Tables Vol C Tables 4.2.6.8 and 6.1.1.4'
H H 0.0000 0.0000 'International Tables Vol C Tables 4.2.6.8 and 6.1.1.4'
N N 0.0061 0.0033 'International Tables Vol C Tables 4.2.6.8 and 6.1.1.4'
O O 0.0106 0.0060 'International Tables Vol C Tables 4.2.6.8 and 6.1.1.4'
Ni Ni 0.3393 1.1124 'International Tables Vol C Tables 4.2.6.8 and 6.1.1.4'
Cl Cl 0.1484 0.1585 'International Tables Vol C Tables 4.2.6.8 and 6.1.1.4'

loop_
_geom_angle_atom_site_label_1
_geom_angle_atom_site_label_2
_geom_angle_atom_site_label_3
_geom_angle
_geom_angle_site_symmetry_1
_geom_angle_site_symmetry_3
N2 Ni1 N3 100.00(18) . .
N2 Ni1 O2 90.86(17) . .
N3 Ni1 O2 168.79(17) . .
N2 Ni1 O1 168.24(17) . .
N3 Ni1 O1 91.38(17) . .
O2 Ni1 O1 77.93(15) . .
N2 Ni1 N1 80.54(19) . .
N3 Ni1 N1 94.98(18) . .
O2 Ni1 N1 89.50(16) . .
O1 Ni1 N1 95.66(17) . .
N2 Ni1 N4 94.62(19) . .
N3 Ni1 N4 80.38(18) . .
O2 Ni1 N4 96.09(16) . .
O1 Ni1 N4 90.14(16) . .
N1 Ni1 N4 172.68(19) . .
C1 O1 Ni1 113.6(3) . .
C1 O1 H1 111.3 . .
Ni1 O1 H1 121.6 . .
C2 O2 Ni1 113.1(3) . .
C2 O2 H2 113.4 . .
Ni1 O2 H2 116.6 . .
C3 N1 C7 117.6(5) . .
C3 N1 Ni1 129.6(4) . .
C7 N1 Ni1 112.5(4) . .
C9 N2 C8 118.2(5) . .
C9 N2 Ni1 129.7(4) . .
C8 N2 Ni1 111.9(4) . .
C15 N3 C19 116.9(5) . .
C15 N3 Ni1 129.8(4) . .
C19 N3 Ni1 113.1(4) . .
C21 N4 C20 118.4(5) . .
C21 N4 Ni1 129.7(4) . .
C20 N4 Ni1 111.8(4) . .
O1 C1 C2 105.7(5) . .
O1 C1 H1A 110.6 . .
C2 C1 H1A 110.6 . .
O1 C1 H1B 110.6 . .
C2 C1 H1B 110.6 . .
H1A C1 H1B 108.7 . .
O2 C2 C1 107.3(5) . .
O2 C2 H2A 110.3 . .
C1 C2 H2A 110.3 . .
O2 C2 H2B 110.3 . .
C1 C2 H2B 110.3 . .
H2A C2 H2B 108.5 . .
N1 C3 C4 122.6(6) . .
N1 C3 H3 118.7 . .
C4 C3 H3 118.7 . .
C5 C4 C3 119.3(6) . .
C5 C4 H4 120.3 . .
C3 C4 H4 120.3 . .
C4 C5 C6 119.5(6) . .
C4 C5 H5 120.2 . .
C6 C5 H5 120.2 . .
C5 C6 C7 118.1(6) . .
C5 C6 C14 123.6(6) . .
C7 C6 C14 118.3(5) . .
N1 C7 C6 122.8(5) . .
N1 C7 C8 116.6(5) . .
C6 C7 C8 120.6(5) . .
N2 C8 C12 122.1(5) . .
N2 C8 C7 118.2(5) . .
C12 C8 C7 119.6(5) . .
N2 C9 C10 123.8(6) . .
N2 C9 H9 118.1 . .
C10 C9 H9 118.1 . .
C11 C10 C9 118.6(6) . .
C11 C10 H10 120.7 . .
C9 C10 H10 120.7 . .
C10 C11 C12 120.2(6) . .
C10 C11 H11 119.9 . .
C12 C11 H11 119.9 . .
C11 C12 C8 117.1(6) . .
C11 C12 C13 124.4(6) . .
C8 C12 C13 118.4(6) . .
C14 C13 C12 121.4(6) . .
C14 C13 H13 119.3 . .
C12 C13 H13 119.3 . .
C13 C14 C6 121.5(6) . .
C13 C14 H14 119.2 . .
C6 C14 H14 119.2 . .
N3 C15 C16 124.1(6) . .
N3 C15 H15 117.9 . .
C16 C15 H15 117.9 . .
C17 C16 C15 118.0(6) . .
C17 C16 H16 121.0 . .
C15 C16 H16 121.0 . .
C16 C17 C18 120.2(6) . .
C16 C17 H17 119.9 . .
C18 C17 H17 119.9 . .
C19 C18 C17 118.0(6) . .
C19 C18 C26 118.0(5) . .
C17 C18 C26 124.1(6) . .
N3 C19 C18 122.8(5) . .
N3 C19 C20 115.4(5) . .
C18 C19 C20 121.8(6) . .
N4 C20 C24 123.0(5) . .
N4 C20 C19 119.3(5) . .
C24 C20 C19 117.7(5) . .
N4 C21 C22 123.0(6) . .
N4 C21 H21 118.5 . .
C22 C21 H21 118.5 . .
C23 C22 C21 119.4(6) . .
C23 C22 H22 120.3 . .
C21 C22 H22 120.3 . .
C22 C23 C24 119.3(6) . .
C22 C23 H23 120.3 . .
C24 C23 H23 120.3 . .
C20 C24 C23 116.8(6) . .
C20 C24 C25 120.2(5) . .
C23 C24 C25 122.9(6) . .
C26 C25 C24 120.2(6) . .
C26 C25 H25 119.9 . .
C24 C25 H25 119.9 . .
C25 C26 C18 122.1(6) . .
C25 C26 H26 119.0 . .
C18 C26 H26 119.0 . .
O3 C27 C28 110.3(6) . .
O3 C27 H27A 109.6 . .
C28 C27 H27A 109.6 . .
O3 C27 H27B 109.6 . .
C28 C27 H27B 109.6 . .
H27A C27 H27B 108.1 . .
O4 C28 C27 110.4(6) . .
O4 C28 H28A 109.6 . .
C27 C28 H28A 109.6 . .
O4 C28 H28B 109.6 . .
C27 C28 H28B 109.6 . .
H28A C28 H28B 108.1 . .
C27 O3 H3A 109.5 . .
C28 O4 H4A 109.5 . .
O5 C29 C29 111.2(7) . 2_775
O5 C29 H29A 109.4 . .
C29 C29 H29A 109.4 2_775 .
O5 C29 H29B 109.4 . .
C29 C29 H29B 109.4 2_775 .
H29A C29 H29B 108.0 . .
C29 O5 H5A 109.5 . .
O6 C30 C30 110.1(6) . 2_666
O6 C30 H30A 109.6 . .
C30 C30 H30A 109.6 2_666 .
O6 C30 H30B 109.6 . .
C30 C30 H30B 109.6 2_666 .
H30A C30 H30B 108.2 . .
C30 O6 H6 109.5 . .

loop_
_geom_bond_atom_site_label_1
_geom_bond_atom_site_label_2
_geom_bond_distance
_geom_bond_site_symmetry_2
Ni1 N2 2.068(5) .
Ni1 N3 2.068(5) .
Ni1 O2 2.078(4) .
Ni1 O1 2.079(4) .
Ni1 N1 2.081(5) .
Ni1 N4 2.087(5) .
O1 C1 1.443(6) .
O1 H1 0.7809 .
O2 C2 1.431(6) .
O2 H2 0.9450 .
N1 C3 1.333(7) .
N1 C7 1.366(7) .
N2 C9 1.314(7) .
N2 C8 1.369(7) .
N3 C15 1.321(7) .
N3 C19 1.376(7) .
N4 C21 1.326(7) .
N4 C20 1.338(7) .
C1 C2 1.514(8) .
C1 H1A 0.9900 .
C1 H1B 0.9900 .
C2 H2A 0.9900 .
C2 H2B 0.9900 .
C3 C4 1.402(8) .
C3 H3 0.9500 .
C4 C5 1.369(8) .
C4 H4 0.9500 .
C5 C6 1.390(8) .
C5 H5 0.9500 .
C6 C7 1.396(8) .
C6 C14 1.429(8) .
C7 C8 1.423(8) .
C8 C12 1.417(8) .
C9 C10 1.388(8) .
C9 H9 0.9500 .
C10 C11 1.377(8) .
C10 H10 0.9500 .
C11 C12 1.394(8) .
C11 H11 0.9500 .
C12 C13 1.419(8) .
C13 C14 1.349(8) .
C13 H13 0.9500 .
C14 H14 0.9500 .
C15 C16 1.399(8) .
C15 H15 0.9500 .
C16 C17 1.371(8) .
C16 H16 0.9500 .
C17 C18 1.389(8) .
C17 H17 0.9500 .
C18 C19 1.388(8) .
C18 C26 1.429(8) .
C19 C20 1.436(7) .
C20 C24 1.410(7) .
C21 C22 1.391(8) .
C21 H21 0.9500 .
C22 C23 1.359(8) .
C22 H22 0.9500 .
C23 C24 1.417(8) .
C23 H23 0.9500 .
C24 C25 1.427(8) .
C25 C26 1.346(8) .
C25 H25 0.9500 .
C26 H26 0.9500 .
C27 O3 1.447(8) .
C27 C28 1.486(9) .
C27 H27A 0.9900 .
C27 H27B 0.9900 .
C28 O4 1.408(8) .
C28 H28A 0.9900 .
C28 H28B 0.9900 .
O3 H3A 0.8400 .
O4 H4A 0.8400 .
C29 O5 1.436(7) .
C29 C29 1.492(12) 2_775
C29 H29A 0.9900 .
C29 H29B 0.9900 .
O5 H5A 0.8400 .
C30 O6 1.422(7) .
C30 C30 1.501(12) 2_666
C30 H30A 0.9900 .
C30 H30B 0.9900 .
O6 H6 0.8400 .

loop_
_geom_hbond_atom_site_label_D
_geom_hbond_atom_site_label_H
_geom_hbond_atom_site_label_A
_geom_hbond_distance_DH
_geom_hbond_distance_HA
_geom_hbond_distance_DA
_geom_hbond_angle_DHA
_geom_hbond_site_symmetry_A
O6 H6 Cl2 0.84 2.25 3.072(5) 166.7 .
O5 H5A Cl1 0.84 2.29 3.116(5) 167.7 1_564
O4 H4A N3 0.84 2.66 3.464(7) 160.0 2_766
O3 H3A O6 0.84 1.99 2.777(7) 155.4 .
O2 H2 Cl2 0.95 2.04 2.973(4) 170.5 .
O1 H1 Cl1 0.78 2.20 2.982(4) 173.9 1_565

loop_
_geom_torsion_atom_site_label_1
_geom_torsion_atom_site_label_2
_geom_torsion_atom_site_label_3
_geom_torsion_atom_site_label_4
_geom_torsion
N2 Ni1 O1 C1 -2.8(10)
N3 Ni1 O1 C1 -168.4(4)
O2 Ni1 O1 C1 15.0(3)
N1 Ni1 O1 C1 -73.2(4)
N4 Ni1 O1 C1 111.2(4)
N2 Ni1 O2 C2 -168.5(4)
N3 Ni1 O2 C2 -2.8(11)
O1 Ni1 O2 C2 15.0(3)
N1 Ni1 O2 C2 110.9(4)
N4 Ni1 O2 C2 -73.8(4)
N2 Ni1 N1 C3 -178.2(5)
N3 Ni1 N1 C3 82.4(5)
O2 Ni1 N1 C3 -87.3(5)
O1 Ni1 N1 C3 -9.5(5)
N2 Ni1 N1 C7 -3.7(4)
N3 Ni1 N1 C7 -103.0(4)
O2 Ni1 N1 C7 87.3(4)
O1 Ni1 N1 C7 165.1(4)
N3 Ni1 N2 C9 -87.9(5)
O2 Ni1 N2 C9 89.3(5)
O1 Ni1 N2 C9 106.7(9)
N1 Ni1 N2 C9 178.6(5)
N4 Ni1 N2 C9 -6.9(5)
N3 Ni1 N2 C8 96.9(4)
O2 Ni1 N2 C8 -85.9(4)
O1 Ni1 N2 C8 -68.5(10)
N1 Ni1 N2 C8 3.5(4)
N4 Ni1 N2 C8 177.9(4)
N2 Ni1 N3 C15 -90.0(5)
O2 Ni1 N3 C15 104.5(10)
O1 Ni1 N3 C15 87.0(5)
N1 Ni1 N3 C15 -8.8(5)
N4 Ni1 N3 C15 176.9(5)
N2 Ni1 N3 C19 94.7(4)
O2 Ni1 N3 C19 -70.8(10)
O1 Ni1 N3 C19 -88.3(4)
N1 Ni1 N3 C19 175.9(4)
N4 Ni1 N3 C19 1.6(4)
N2 Ni1 N4 C21 82.6(5)
N3 Ni1 N4 C21 -178.0(5)
O2 Ni1 N4 C21 -8.8(5)
O1 Ni1 N4 C21 -86.6(5)
N2 Ni1 N4 C20 -100.8(4)
N3 Ni1 N4 C20 -1.4(4)
O2 Ni1 N4 C20 167.8(4)
O1 Ni1 N4 C20 90.0(4)
Ni1 O1 C1 C2 -39.7(5)
Ni1 O2 C2 C1 -40.4(5)
O1 C1 C2 O2 50.8(6)
C7 N1 C3 C4 0.5(8)
Ni1 N1 C3 C4 174.8(4)
N1 C3 C4 C5 0.9(9)
C3 C4 C5 C6 -0.7(9)
C4 C5 C6 C7 -0.7(9)
C4 C5 C6 C14 -177.5(6)
C3 N1 C7 C6 -2.0(8)
Ni1 N1 C7 C6 -177.3(4)
C3 N1 C7 C8 178.6(5)
Ni1 N1 C7 C8 3.3(6)
C5 C6 C7 N1 2.1(9)
C14 C6 C7 N1 179.1(5)
C5 C6 C7 C8 -178.5(5)
C14 C6 C7 C8 -1.5(8)
C9 N2 C8 C12 -1.1(8)
Ni1 N2 C8 C12 174.7(4)
C9 N2 C8 C7 -178.6(5)
Ni1 N2 C8 C7 -2.8(6)
N1 C7 C8 N2 -0.3(8)
C6 C7 C8 N2 -179.8(5)
N1 C7 C8 C12 -177.9(5)
C6 C7 C8 C12 2.7(8)
C8 N2 C9 C10 1.2(9)
Ni1 N2 C9 C10 -173.7(4)
N2 C9 C10 C11 -0.5(9)
C9 C10 C11 C12 -0.3(9)
C10 C11 C12 C8 0.4(9)
C10 C11 C12 C13 -179.6(6)
N2 C8 C12 C11 0.3(9)
C7 C8 C12 C11 177.8(5)
N2 C8 C12 C13 -179.7(5)
C7 C8 C12 C13 -2.3(8)
C11 C12 C13 C14 -179.3(6)
C8 C12 C13 C14 0.8(9)
C12 C13 C14 C6 0.3(9)
C5 C6 C14 C13 176.8(6)
C7 C6 C14 C13 0.0(9)
C19 N3 C15 C16 -0.8(9)
Ni1 N3 C15 C16 -176.0(4)
N3 C15 C16 C17 -0.5(10)
C15 C16 C17 C18 1.5(9)
C16 C17 C18 C19 -1.2(9)
C16 C17 C18 C26 178.6(6)
C15 N3 C19 C18 1.1(8)
Ni1 N3 C19 C18 177.1(4)
C15 N3 C19 C20 -177.6(5)
Ni1 N3 C19 C20 -1.6(6)
C17 C18 C19 N3 -0.2(9)
C26 C18 C19 N3 180.0(5)
C17 C18 C19 C20 178.5(5)
C26 C18 C19 C20 -1.4(8)
C21 N4 C20 C24 -1.3(8)
Ni1 N4 C20 C24 -178.3(4)
C21 N4 C20 C19 178.0(5)
Ni1 N4 C20 C19 1.0(6)
N3 C19 C20 N4 0.4(8)
C18 C19 C20 N4 -178.3(5)
N3 C19 C20 C24 179.8(5)
C18 C19 C20 C24 1.1(8)
C20 N4 C21 C22 0.0(9)
Ni1 N4 C21 C22 176.4(4)
N4 C21 C22 C23 -0.4(9)
C21 C22 C23 C24 2.1(9)
N4 C20 C24 C23 2.9(8)
C19 C20 C24 C23 -176.5(5)
N4 C20 C24 C25 178.9(5)
C19 C20 C24 C25 -0.5(8)
C22 C23 C24 C20 -3.2(8)
C22 C23 C24 C25 -179.1(6)
C20 C24 C25 C26 0.3(9)
C23 C24 C25 C26 176.0(6)
C24 C25 C26 C18 -0.6(9)
C19 C18 C26 C25 1.1(9)
C17 C18 C26 C25 -178.7(6)
O3 C27 C28 O4 -56.6(9)
